data_4024095
loop_
_publ_author_name
'Seung-Doo Jeong'
'Seong-Jin Hong'
'Kee Jong Park'
'Sihyun Ham'
'Jonathan L. Sessler'
'Vincent Lynch'
'Chang-Hee Lee'

_publ_section_title
;
 Core-Modified, meso-Alkylidenyl Porphyrins and Their Expanded Analogues:
 A New Family of Nonplanar Porphyrinoids
;
_journal_name_full 'Journal of Organic Chemistry'
_journal_page_first 6232
_journal_page_last 6240
_journal_paper_doi 10.1021/jo070872k
_journal_volume 72
_journal_year 2007
_chemical_formula_moiety 'C100 H92 N4 O16 S2, 2 C6 H14'
_chemical_formula_sum 'C112 H120 N4 O16 S2'
_chemical_formula_weight 1842.24
_chemical_name_systematic
;
?
;
_space_group_IT_number 2
_symmetry_cell_setting triclinic
_symmetry_space_group_name_Hall '-P 1'
_symmetry_space_group_name_H-M 'P -1'
_atom_sites_solution_hydrogens geom
_atom_sites_solution_primary direct
_atom_sites_solution_secondary difmap
_audit_creation_method SHELXL-97
_cell_angle_alpha 71.668(1)
_cell_angle_beta 84.352(1)
_cell_angle_gamma 77.554(1)
_cell_formula_units_Z 2
_cell_length_a 13.3598(3)
_cell_length_b 18.5652(4)
_cell_length_c 23.1445(6)
_cell_measurement_reflns_used 16055
_cell_measurement_temperature 153(2)
_cell_measurement_theta_max 25
_cell_measurement_theta_min 1
_cell_volume 5318.2(2)
_computing_cell_refinement 'Collect software, Nonius B.V. 1998'
_computing_data_collection 'Collect software, Nonius B.V. 1998'
_computing_data_reduction
;
DENZO and Scalepack (Otwinoski and Minor, 1997)
;
_computing_molecular_graphics 'XP SHELXTL/PC, Siemens Analytical'
_computing_structure_refinement 'XL SHELXTL/PC, Siemens Analytical'
_computing_structure_solution
;

SIR97 - Altomare A., Burla M.C., Camalli M., Cascarano G.L., Giacovazzo C.,
Guagliardi A., Moliterni A.G.G., Polidori G.,Spagna R.
;
_diffrn_ambient_temperature 153(2)
_diffrn_measured_fraction_theta_full 0.983
_diffrn_measured_fraction_theta_max 0.983
_diffrn_measurement_device_type 'Nonius Kappa CCD'
_diffrn_measurement_method \w-scans
_diffrn_radiation_monochromator graphite
_diffrn_radiation_source 'fine-focus sealed tube'
_diffrn_radiation_type MoK\a
_diffrn_radiation_wavelength 0.71073
_diffrn_reflns_av_R_equivalents 0.0570
_diffrn_reflns_av_sigmaI/netI 0.1414
_diffrn_reflns_limit_h_max 13
_diffrn_reflns_limit_h_min -15
_diffrn_reflns_limit_k_max 21
_diffrn_reflns_limit_k_min -22
_diffrn_reflns_limit_l_max 26
_diffrn_reflns_limit_l_min -26
_diffrn_reflns_number 31325
_diffrn_reflns_theta_full 25.00
_diffrn_reflns_theta_max 25.00
_diffrn_reflns_theta_min 1.79
_exptl_absorpt_coefficient_mu 0.114
_exptl_absorpt_correction_type none
_exptl_crystal_colour black
_exptl_crystal_density_diffrn 1.150
_exptl_crystal_density_method 'not measured'
_exptl_crystal_description prisms
_exptl_crystal_F_000 1960
_exptl_crystal_size_max 0.22
_exptl_crystal_size_mid 0.20
_exptl_crystal_size_min 0.07
_refine_diff_density_max 0.517
_refine_diff_density_min -0.421
_refine_diff_density_rms 0.055
_refine_ls_extinction_method none
_refine_ls_goodness_of_fit_ref 1.202
_refine_ls_hydrogen_treatment constr
_refine_ls_matrix_type fullcycle
_refine_ls_number_parameters 1111
_refine_ls_number_reflns 18414
_refine_ls_number_restraints 0
_refine_ls_restrained_S_all 1.202
_refine_ls_R_factor_all 0.1714
_refine_ls_R_factor_gt 0.0762
_refine_ls_shift/su_max 0.061
_refine_ls_shift/su_mean 0.004
_refine_ls_structure_factor_coef Fsqd
_refine_ls_weighting_details 'calc w=1/[\s^2^(Fo^2^)+(0.0550P)^2^] where P=(Fo^2^+2Fc^2^)/3'
_refine_ls_weighting_scheme calc
_refine_ls_wR_factor_gt 0.1661
_refine_ls_wR_factor_ref 0.1831
_reflns_number_gt 8011
_reflns_number_total 18414
_reflns_threshold_expression >2sigma(I)
_cod_data_source_file jo070872ksi20070427_112316.cif
_cod_data_source_block thiabz
_cod_depositor_comments
;
The following automatic conversions were performed:
'_symmetry_cell_setting' value 'Triclinic' changed to 'triclinic'
according to '/home/saulius/struct/CIF-dictionaries/cif_core.dic'
dictionary named 'cif_core.dic' version 2.4.1 from 2010-06-29.

Automatic conversion script
Id: cif_fix_enum 1527 2010-12-29 10:47:43Z saulius 
;
_cod_database_code 4024095

loop_
_symmetry_equiv_pos_as_xyz
'x, y, z'
'-x, -y, -z'

loop_
_atom_site_label
_atom_site_type_symbol
_atom_site_fract_x
_atom_site_fract_y
_atom_site_fract_z
_atom_site_U_iso_or_equiv
_atom_site_adp_type
_atom_site_occupancy
_atom_site_symmetry_multiplicity
_atom_site_calc_flag
_atom_site_refinement_flags
_atom_site_disorder_assembly
_atom_site_disorder_group
S1 S 0.20585(9) -0.02297(5) 0.29532(4) 0.0502(3) Uani 1 1 d . . .
S2 S 0.18038(9) 0.45323(5) 0.21537(5) 0.0564(3) Uani 1 1 d . . .
O1 O 0.1301(2) -0.05798(15) 0.60417(11) 0.0666(9) Uani 1 1 d . . .
O2 O 0.1516(2) -0.04349(15) 0.69423(11) 0.0651(8) Uani 1 1 d . . .
O3 O 0.3595(3) 0.01662(18) 0.68827(13) 0.0898(11) Uani 1 1 d . . .
O4 O 0.2148(2) 0.10703(16) 0.67187(12) 0.0712(9) Uani 1 1 d . . .
O5 O 0.3504(3) 0.28023(15) 0.64057(13) 0.0767(10) Uani 1 1 d . . .
O6 O 0.4980(3) 0.31443(15) 0.59683(12) 0.0737(9) Uani 1 1 d . . .
O7 O 0.2706(3) 0.49052(14) 0.48661(13) 0.0891(12) Uani 1 1 d . . .
O8 O 0.3504(3) 0.46141(14) 0.57313(13) 0.0855(11) Uani 1 1 d . . .
O9 O 0.1790(3) 0.53730(14) -0.09825(12) 0.0861(11) Uani 1 1 d . . .
O10 O 0.2212(4) 0.52045(17) -0.18762(13) 0.1273(17) Uani 1 1 d . . .
O11 O 0.3858(3) 0.36477(18) -0.17907(15) 0.0994(12) Uani 1 1 d . . .
O12 O 0.2200(3) 0.35875(18) -0.16867(14) 0.0891(11) Uani 1 1 d . . .
O13 O 0.3229(2) 0.14773(14) -0.14376(11) 0.0594(8) Uani 1 1 d . . .
O14 O 0.4633(2) 0.05597(14) -0.11746(11) 0.0615(8) Uani 1 1 d . . .
O15 O 0.2492(2) -0.05614(13) 0.00541(11) 0.0544(7) Uani 1 1 d . . .
O16 O 0.2923(2) -0.02735(14) -0.09342(12) 0.0647(8) Uani 1 1 d . . .
N1 N 0.2166(2) -0.02059(15) 0.49456(13) 0.0436(8) Uani 1 1 d . . .
H1N H 0.1855 -0.0502 0.5252 0.052 Uiso 1 1 calc R . .
N2 N 0.2339(2) 0.41619(15) 0.41393(14) 0.0477(9) Uani 1 1 d . . .
H2N H 0.2167 0.4534 0.4311 0.057 Uiso 1 1 calc R . .
N3 N 0.2240(3) 0.45917(15) 0.01483(14) 0.0482(9) Uani 1 1 d . . .
H3N H 0.1949 0.4983 -0.0152 0.058 Uiso 1 1 calc R . .
N4 N 0.2371(2) 0.01337(14) 0.09051(12) 0.0433(8) Uani 1 1 d . . .
H4N H 0.2190 -0.0174 0.0730 0.052 Uiso 1 1 calc R . .
C1 C 0.1427(3) -0.06016(19) 0.25039(17) 0.0466(11) Uani 1 1 d . . .
C2 C 0.0808(3) -0.1110(2) 0.28972(18) 0.0541(11) Uani 1 1 d . . .
H2A H 0.0404 -0.1372 0.2748 0.065 Uiso 1 1 calc R . .
C3 C 0.0839(3) -0.1188(2) 0.34956(18) 0.0513(11) Uani 1 1 d . . .
H3A H 0.0464 -0.1512 0.3800 0.062 Uiso 1 1 calc R . .
C4 C 0.1490(3) -0.07393(19) 0.36371(16) 0.0428(10) Uani 1 1 d . . .
C5 C 0.1617(3) -0.07136(19) 0.42088(17) 0.0446(10) Uani 1 1 d . . .
C6 C 0.2167(3) -0.02047(19) 0.43470(16) 0.0407(10) Uani 1 1 d . . .
C7 C 0.2753(3) 0.03402(19) 0.40088(17) 0.0453(10) Uani 1 1 d . . .
H7A H 0.2895 0.0470 0.3582 0.054 Uiso 1 1 calc R . .
C8 C 0.3089(3) 0.06563(19) 0.44084(16) 0.0441(10) Uani 1 1 d . . .
H8A H 0.3502 0.1039 0.4301 0.053 Uiso 1 1 calc R . .
C9 C 0.2711(3) 0.03122(18) 0.49981(16) 0.0393(10) Uani 1 1 d . . .
C10 C 0.2853(3) 0.04766(18) 0.55489(16) 0.0412(10) Uani 1 1 d . . .
C11 C 0.3583(3) 0.10264(19) 0.54455(16) 0.0432(10) Uani 1 1 d . . .
C12 C 0.3202(3) 0.18173(19) 0.52827(16) 0.0452(10) Uani 1 1 d . . .
H12A H 0.2483 0.2007 0.5251 0.054 Uiso 1 1 calc R . .
C13 C 0.3868(3) 0.23367(19) 0.51642(16) 0.0456(11) Uani 1 1 d . . .
C14 C 0.4911(3) 0.2059(2) 0.52036(18) 0.0564(12) Uani 1 1 d . . .
H14A H 0.5370 0.2409 0.5115 0.068 Uiso 1 1 calc R . .
C15 C 0.5290(4) 0.1267(2) 0.5372(2) 0.0656(13) Uani 1 1 d . . .
H15A H 0.6008 0.1076 0.5406 0.079 Uiso 1 1 calc R . .
C16 C 0.4634(4) 0.0759(2) 0.54914(18) 0.0573(12) Uani 1 1 d . . .
H16A H 0.4901 0.0218 0.5607 0.069 Uiso 1 1 calc R . .
C17 C 0.3430(3) 0.31961(18) 0.49762(17) 0.0478(11) Uani 1 1 d . . .
C18 C 0.2968(3) 0.34580(19) 0.43940(17) 0.0485(11) Uani 1 1 d . . .
C19 C 0.3035(3) 0.3050(2) 0.39710(17) 0.0553(12) Uani 1 1 d . . .
H19A H 0.3414 0.2541 0.4018 0.066 Uiso 1 1 calc R . .
C20 C 0.2458(3) 0.3510(2) 0.34716(18) 0.0557(12) Uani 1 1 d . . .
H20A H 0.2378 0.3376 0.3117 0.067 Uiso 1 1 calc R . .
C21 C 0.2018(3) 0.42061(19) 0.35881(17) 0.0460(11) Uani 1 1 d . . .
C22 C 0.1352(3) 0.49055(19) 0.32333(18) 0.0475(11) Uani 1 1 d . . .
C23 C 0.1193(3) 0.50858(19) 0.26318(18) 0.0508(11) Uani 1 1 d . . .
C24 C 0.0539(3) 0.5770(2) 0.22663(19) 0.0543(12) Uani 1 1 d . . .
H24A H 0.0112 0.6136 0.2437 0.065 Uiso 1 1 calc R . .
C25 C 0.0576(3) 0.5851(2) 0.16701(19) 0.0522(11) Uani 1 1 d . . .
H25A H 0.0183 0.6279 0.1385 0.063 Uiso 1 1 calc R . .
C26 C 0.1261(3) 0.5234(2) 0.14950(18) 0.0513(11) Uani 1 1 d . . .
C27 C 0.1475(3) 0.51966(19) 0.09139(18) 0.0494(11) Uani 1 1 d . . .
C28 C 0.2131(3) 0.4563(2) 0.07431(18) 0.0488(11) Uani 1 1 d . . .
C29 C 0.2730(3) 0.3862(2) 0.10602(19) 0.0554(12) Uani 1 1 d . . .
H29A H 0.2817 0.3682 0.1488 0.066 Uiso 1 1 calc R . .
C30 C 0.3174(3) 0.3471(2) 0.06550(17) 0.0506(11) Uani 1 1 d . . .
H30A H 0.3614 0.2977 0.0754 0.061 Uiso 1 1 calc R . .
C31 C 0.2864(3) 0.3929(2) 0.00737(18) 0.0478(11) Uani 1 1 d . . .
C32 C 0.3071(3) 0.37374(18) -0.04866(17) 0.0477(11) Uani 1 1 d . . .
C33 C 0.3720(3) 0.29456(18) -0.04047(16) 0.0435(10) Uani 1 1 d . . .
C34 C 0.3245(3) 0.23086(19) -0.02623(15) 0.0460(11) Uani 1 1 d . . .
H34A H 0.2519 0.2382 -0.0224 0.055 Uiso 1 1 calc R . .
C35 C 0.3829(3) 0.15652(19) -0.01762(16) 0.0419(10) Uani 1 1 d . . .
C36 C 0.4879(4) 0.1468(2) -0.02311(17) 0.0513(11) Uani 1 1 d . . .
H36A H 0.5280 0.0963 -0.0173 0.062 Uiso 1 1 calc R . .
C37 C 0.5362(4) 0.2097(2) -0.03708(19) 0.0595(12) Uani 1 1 d . . .
H37A H 0.6089 0.2023 -0.0407 0.071 Uiso 1 1 calc R . .
C38 C 0.4772(3) 0.2833(2) -0.04572(18) 0.0578(12) Uani 1 1 d . . .
H38A H 0.5099 0.3265 -0.0554 0.069 Uiso 1 1 calc R . .
C39 C 0.3317(3) 0.08724(18) -0.00021(17) 0.0423(10) Uani 1 1 d . . .
C40 C 0.2939(3) 0.06893(18) 0.06209(17) 0.0431(10) Uani 1 1 d . . .
C41 C 0.3036(3) 0.1043(2) 0.10556(17) 0.0523(12) Uani 1 1 d . . .
H41A H 0.3390 0.1454 0.0995 0.063 Uiso 1 1 calc R . .
C42 C 0.2533(4) 0.0698(2) 0.15907(18) 0.0550(12) Uani 1 1 d . . .
H42A H 0.2479 0.0834 0.1957 0.066 Uiso 1 1 calc R . .
C43 C 0.2124(3) 0.01208(19) 0.14958(16) 0.0460(11) Uani 1 1 d . . .
C44 C 0.1532(3) -0.04302(19) 0.18792(16) 0.0478(11) Uani 1 1 d . . .
C45 C 0.1147(3) -0.12498(19) 0.47451(16) 0.0435(10) Uani 1 1 d . . .
C46 C 0.1745(4) -0.1950(2) 0.5067(2) 0.0778(15) Uani 1 1 d . . .
H46A H 0.2438 -0.2094 0.4942 0.093 Uiso 1 1 calc R . .
C47 C 0.1319(5) -0.2435(3) 0.5571(2) 0.0924(18) Uani 1 1 d . . .
H47A H 0.1731 -0.2912 0.5787 0.111 Uiso 1 1 calc R . .
C48 C 0.0331(4) -0.2250(3) 0.5768(2) 0.0656(13) Uani 1 1 d . . .
C49 C -0.0242(4) -0.1555(2) 0.54500(19) 0.0618(12) Uani 1 1 d . . .
H49A H -0.0933 -0.1409 0.5579 0.074 Uiso 1 1 calc R . .
C50 C 0.0161(4) -0.1061(2) 0.49466(19) 0.0557(12) Uani 1 1 d . . .
H50A H -0.0255 -0.0583 0.4737 0.067 Uiso 1 1 calc R . .
C51 C -0.0141(5) -0.2794(3) 0.6314(2) 0.110(2) Uani 1 1 d . . .
H51A H -0.0511 -0.2500 0.6582 0.165 Uiso 1 1 calc R . .
H51B H 0.0403 -0.3200 0.6540 0.165 Uiso 1 1 calc R . .
H51C H -0.0619 -0.3030 0.6172 0.165 Uiso 1 1 calc R . .
C52 C 0.2464(3) 0.02175(19) 0.61267(16) 0.0491(11) Uani 1 1 d . . .
C53 C 0.1729(4) -0.0305(2) 0.63398(17) 0.0592(12) Uani 1 1 d . . .
C54 C 0.0704(4) -0.0897(2) 0.7202(2) 0.0744(14) Uani 1 1 d . . .
H54A H 0.0409 -0.0793 0.7584 0.089 Uiso 1 1 calc R . .
H54B H 0.0146 -0.0749 0.6910 0.089 Uiso 1 1 calc R . .
C55 C 0.1164(5) -0.1731(3) 0.7326(2) 0.102(2) Uani 1 1 d . . .
H55A H 0.1417 -0.1835 0.6942 0.153 Uiso 1 1 calc R . .
H55B H 0.0644 -0.2040 0.7517 0.153 Uiso 1 1 calc R . .
H55C H 0.1735 -0.1868 0.7600 0.153 Uiso 1 1 calc R . .
C56 C 0.2802(4) 0.0476(2) 0.66169(17) 0.0627(13) Uani 1 1 d . . .
C57 C 0.2431(5) 0.1328(3) 0.7212(2) 0.0900(17) Uani 1 1 d . . .
H57A H 0.2711 0.0873 0.7554 0.108 Uiso 1 1 calc R . .
H57B H 0.2964 0.1645 0.7061 0.108 Uiso 1 1 calc R . .
C58 C 0.1580(6) 0.1752(6) 0.7407(4) 0.226(6) Uani 1 1 d . . .
H58A H 0.1165 0.2074 0.7058 0.338 Uiso 1 1 calc R . .
H58B H 0.1787 0.2084 0.7611 0.338 Uiso 1 1 calc R . .
H58C H 0.1176 0.1404 0.7694 0.338 Uiso 1 1 calc R . .
C59 C 0.3531(3) 0.35891(19) 0.53634(17) 0.0530(12) Uani 1 1 d . . .
C60 C 0.3982(4) 0.3134(2) 0.59713(19) 0.0631(13) Uani 1 1 d . . .
C61 C 0.5495(5) 0.2696(3) 0.6548(2) 0.104(2) Uani 1 1 d . . .
H61A H 0.5372 0.2160 0.6682 0.125 Uiso 1 1 calc R . .
H61B H 0.5231 0.2940 0.6871 0.125 Uiso 1 1 calc R . .
C62 C 0.6611(5) 0.2697(4) 0.6423(3) 0.138(3) Uani 1 1 d . . .
H62A H 0.6853 0.2476 0.6090 0.207 Uiso 1 1 calc R . .
H62B H 0.6990 0.2387 0.6790 0.207 Uiso 1 1 calc R . .
H62C H 0.6723 0.3229 0.6307 0.207 Uiso 1 1 calc R . .
C63 C 0.3191(4) 0.4429(2) 0.52766(19) 0.0682(14) Uani 1 1 d . . .
C64 C 0.3179(5) 0.5435(2) 0.5719(2) 0.0962(19) Uani 1 1 d . . .
H64A H 0.2495 0.5655 0.5540 0.115 Uiso 1 1 calc R . .
H64B H 0.3140 0.5477 0.6137 0.115 Uiso 1 1 calc R . .
C65 C 0.3923(6) 0.5837(3) 0.5359(3) 0.138(3) Uani 1 1 d . . .
H65A H 0.4604 0.5586 0.5522 0.207 Uiso 1 1 calc R . .
H65B H 0.3768 0.6374 0.5368 0.207 Uiso 1 1 calc R . .
H65C H 0.3913 0.5829 0.4938 0.207 Uiso 1 1 calc R . .
C66 C 0.0852(3) 0.5458(2) 0.35747(18) 0.0485(11) Uani 1 1 d . . .
C67 C 0.0081(4) 0.5298(2) 0.4004(2) 0.0677(13) Uani 1 1 d . . .
H67A H -0.0152 0.4826 0.4085 0.081 Uiso 1 1 calc R . .
C68 C -0.0361(4) 0.5811(3) 0.4320(2) 0.0710(14) Uani 1 1 d . . .
H68A H -0.0893 0.5682 0.4614 0.085 Uiso 1 1 calc R . .
C69 C -0.0064(4) 0.6493(2) 0.4225(2) 0.0682(14) Uani 1 1 d . . .
C70 C 0.0710(4) 0.6650(3) 0.3801(3) 0.0946(18) Uani 1 1 d . . .
H70A H 0.0951 0.7116 0.3734 0.113 Uiso 1 1 calc R . .
C71 C 0.1158(4) 0.6155(2) 0.3462(2) 0.0861(17) Uani 1 1 d . . .
H71A H 0.1671 0.6295 0.3157 0.103 Uiso 1 1 calc R . .
C72 C -0.0559(5) 0.7059(3) 0.4566(2) 0.106(2) Uani 1 1 d . . .
H72A H -0.0026 0.7249 0.4705 0.159 Uiso 1 1 calc R . .
H72B H -0.0959 0.6799 0.4918 0.159 Uiso 1 1 calc R . .
H72C H -0.1013 0.7496 0.4296 0.159 Uiso 1 1 calc R . .
C73 C 0.1005(3) 0.58784(19) 0.04046(17) 0.0479(11) Uani 1 1 d . . .
C74 C 0.0060(4) 0.5924(2) 0.01777(18) 0.0630(13) Uani 1 1 d . . .
H74A H -0.0313 0.5521 0.0355 0.076 Uiso 1 1 calc R . .
C75 C -0.0342(4) 0.6546(2) -0.03005(19) 0.0653(13) Uani 1 1 d . . .
H75A H -0.0987 0.6564 -0.0449 0.078 Uiso 1 1 calc R . .
C76 C 0.0173(4) 0.7144(2) -0.05681(18) 0.0623(13) Uani 1 1 d . . .
C77 C 0.1126(4) 0.7097(2) -0.0337(2) 0.0781(15) Uani 1 1 d . . .
H77A H 0.1491 0.7504 -0.0512 0.094 Uiso 1 1 calc R . .
C78 C 0.1544(4) 0.6474(2) 0.0136(2) 0.0715(14) Uani 1 1 d . . .
H78A H 0.2196 0.6449 0.0279 0.086 Uiso 1 1 calc R . .
C79 C -0.0297(4) 0.7846(2) -0.1083(2) 0.0943(18) Uani 1 1 d . . .
H79A H -0.0831 0.8183 -0.0914 0.141 Uiso 1 1 calc R . .
H79B H -0.0600 0.7673 -0.1373 0.141 Uiso 1 1 calc R . .
H79C H 0.0238 0.8132 -0.1292 0.141 Uiso 1 1 calc R . .
C80 C 0.2772(4) 0.4148(2) -0.10548(18) 0.0620(13) Uani 1 1 d . . .
C81 C 0.2185(4) 0.4949(2) -0.12730(17) 0.0747(15) Uani 1 1 d . . .
C82 C 0.1817(6) 0.6079(4) -0.2211(4) 0.139(3) Uani 1 1 d . . .
H82A H 0.1969 0.6428 -0.1999 0.167 Uiso 1 1 calc R . .
H82B H 0.2046 0.6238 -0.2645 0.167 Uiso 1 1 calc R . .
C83 C 0.0784(8) 0.5974(4) -0.2124(3) 0.167(4) Uani 1 1 d . . .
H83A H 0.0718 0.5543 -0.2267 0.250 Uiso 1 1 calc R . .
H83B H 0.0334 0.6448 -0.2356 0.250 Uiso 1 1 calc R . .
H83C H 0.0586 0.5861 -0.1691 0.250 Uiso 1 1 calc R . .
C84 C 0.2993(4) 0.3769(2) -0.1554(2) 0.0831(16) Uani 1 1 d . . .
C85 C 0.2359(6) 0.3347(3) -0.2239(2) 0.119(2) Uani 1 1 d . . .
H85A H 0.1846 0.3032 -0.2237 0.143 Uiso 1 1 calc R . .
H85B H 0.3048 0.3015 -0.2234 0.143 Uiso 1 1 calc R . .
C86 C 0.2272(5) 0.4018(3) -0.2822(2) 0.0988(19) Uani 1 1 d . . .
H86A H 0.1613 0.4372 -0.2818 0.148 Uiso 1 1 calc R . .
H86B H 0.2316 0.3821 -0.3172 0.148 Uiso 1 1 calc R . .
H86C H 0.2832 0.4295 -0.2853 0.148 Uiso 1 1 calc R . .
C87 C 0.3288(3) 0.05413(19) -0.04428(16) 0.0419(10) Uani 1 1 d . . .
C88 C 0.3697(3) 0.0917(2) -0.10724(17) 0.0498(11) Uani 1 1 d . . .
C89 C 0.5105(4) 0.0855(3) -0.1781(2) 0.0785(15) Uani 1 1 d . . .
H89A H 0.4572 0.1040 -0.2091 0.094 Uiso 1 1 calc R . .
H89B H 0.5617 0.0433 -0.1877 0.094 Uiso 1 1 calc R . .
C90 C 0.5615(5) 0.1504(3) -0.1799(2) 0.107(2) Uani 1 1 d . . .
H90A H 0.5092 0.1956 -0.1780 0.160 Uiso 1 1 calc R . .
H90B H 0.6025 0.1636 -0.2179 0.160 Uiso 1 1 calc R . .
H90C H 0.6062 0.1345 -0.1452 0.160 Uiso 1 1 calc R . .
C91 C 0.2857(3) -0.0142(2) -0.03917(17) 0.0510(11) Uani 1 1 d . . .
C92 C 0.2572(4) -0.0954(2) -0.0956(2) 0.0735(15) Uani 1 1 d . . .
H92A H 0.3018 -0.1429 -0.0712 0.088 Uiso 1 1 calc R . .
H92B H 0.1862 -0.0946 -0.0785 0.088 Uiso 1 1 calc R . .
C93 C 0.2607(8) -0.0947(5) -0.1574(3) 0.214(5) Uani 1 1 d . . .
H93A H 0.2278 -0.0434 -0.1826 0.321 Uiso 1 1 calc R . .
H93B H 0.2244 -0.1337 -0.1608 0.321 Uiso 1 1 calc R . .
H93C H 0.3323 -0.1064 -0.1713 0.321 Uiso 1 1 calc R . .
C94 C 0.0987(3) -0.0817(2) 0.15664(16) 0.0462(10) Uani 1 1 d . . .
C95 C 0.1183(4) -0.1612(2) 0.16808(18) 0.0593(13) Uani 1 1 d . . .
H95A H 0.1679 -0.1930 0.1969 0.071 Uiso 1 1 calc R . .
C96 C 0.0663(4) -0.1944(2) 0.13797(19) 0.0647(13) Uani 1 1 d . . .
H96A H 0.0810 -0.2491 0.1468 0.078 Uiso 1 1 calc R . .
C97 C -0.0061(3) -0.1515(2) 0.09552(18) 0.0523(11) Uani 1 1 d . . .
C98 C -0.0224(3) -0.0717(2) 0.08221(18) 0.0569(12) Uani 1 1 d . . .
H98A H -0.0691 -0.0401 0.0516 0.068 Uiso 1 1 calc R . .
C99 C 0.0278(3) -0.0374(2) 0.11246(18) 0.0557(12) Uani 1 1 d . . .
H99A H 0.0138 0.0173 0.1030 0.067 Uiso 1 1 calc R . .
C100 C -0.0669(4) -0.1888(2) 0.0650(2) 0.0704(14) Uani 1 1 d . . .
H10A H -0.0244 -0.2368 0.0602 0.106 Uiso 1 1 calc R . .
H10B H -0.0874 -0.1532 0.0249 0.106 Uiso 1 1 calc R . .
H10C H -0.1282 -0.2005 0.0902 0.106 Uiso 1 1 calc R . .

loop_
_atom_site_aniso_label
_atom_site_aniso_U_11
_atom_site_aniso_U_22
_atom_site_aniso_U_33
_atom_site_aniso_U_23
_atom_site_aniso_U_13
_atom_site_aniso_U_12
S1 0.0641(8) 0.0458(6) 0.0432(6) -0.0109(5) -0.0025(6) -0.0197(5)
S2 0.0716(9) 0.0383(5) 0.0553(7) -0.0136(5) -0.0158(6) 0.0029(5)
O1 0.087(3) 0.0764(18) 0.0425(16) -0.0115(14) -0.0011(16) -0.0391(17)
O2 0.085(2) 0.0680(17) 0.0450(16) -0.0111(13) 0.0104(16) -0.0353(16)
O3 0.101(3) 0.107(2) 0.066(2) -0.0237(18) -0.023(2) -0.023(2)
O4 0.087(3) 0.0787(19) 0.0655(19) -0.0397(16) 0.0080(18) -0.0316(17)
O5 0.101(3) 0.0634(18) 0.0636(19) -0.0147(15) -0.0036(19) -0.0180(17)
O6 0.087(3) 0.0702(18) 0.0646(19) -0.0160(15) -0.0212(18) -0.0149(17)
O7 0.145(3) 0.0386(16) 0.084(2) -0.0206(15) -0.044(2) 0.0034(17)
O8 0.142(3) 0.0456(16) 0.078(2) -0.0298(15) -0.030(2) -0.0078(18)
O9 0.133(3) 0.0455(16) 0.0552(18) -0.0023(14) -0.0069(19) 0.0159(17)
O10 0.217(5) 0.061(2) 0.053(2) 0.0048(16) -0.012(2) 0.051(2)
O11 0.118(3) 0.095(2) 0.086(2) -0.0307(19) 0.018(2) -0.027(2)
O12 0.083(3) 0.107(2) 0.076(2) -0.0444(18) -0.027(2) 0.020(2)
O13 0.065(2) 0.0552(16) 0.0525(17) -0.0085(13) -0.0104(15) -0.0070(14)
O14 0.054(2) 0.0628(17) 0.0566(17) -0.0132(14) 0.0053(15) 0.0007(14)
O15 0.066(2) 0.0460(14) 0.0526(16) -0.0140(12) -0.0005(15) -0.0163(13)
O16 0.090(3) 0.0576(17) 0.0589(18) -0.0270(14) 0.0001(17) -0.0268(16)
N1 0.050(2) 0.0333(16) 0.044(2) -0.0062(14) -0.0020(17) -0.0074(15)
N2 0.059(3) 0.0303(17) 0.053(2) -0.0129(15) -0.0085(19) -0.0036(16)
N3 0.063(3) 0.0302(17) 0.048(2) -0.0059(15) -0.0117(18) -0.0066(16)
N4 0.056(2) 0.0341(16) 0.0420(18) -0.0104(13) -0.0105(17) -0.0104(15)
C1 0.055(3) 0.037(2) 0.050(2) -0.0122(18) -0.007(2) -0.012(2)
C2 0.061(3) 0.052(2) 0.054(3) -0.011(2) -0.007(2) -0.024(2)
C3 0.062(3) 0.045(2) 0.048(3) -0.0111(19) -0.002(2) -0.018(2)
C4 0.044(3) 0.040(2) 0.044(2) -0.0104(18) 0.002(2) -0.0106(19)
C5 0.048(3) 0.033(2) 0.049(3) -0.0107(18) -0.004(2) -0.0029(18)
C6 0.045(3) 0.037(2) 0.035(2) -0.0107(18) -0.002(2) 0.0011(19)
C7 0.053(3) 0.035(2) 0.043(2) -0.0072(18) 0.005(2) -0.008(2)
C8 0.053(3) 0.0300(19) 0.047(3) -0.0105(18) -0.004(2) -0.0044(18)
C9 0.043(3) 0.0296(19) 0.042(2) -0.0076(17) -0.003(2) -0.0042(18)
C10 0.045(3) 0.0324(19) 0.043(2) -0.0089(17) -0.007(2) -0.0017(18)
C11 0.054(3) 0.031(2) 0.041(2) -0.0105(17) -0.003(2) -0.001(2)
C12 0.044(3) 0.038(2) 0.047(2) -0.0108(18) -0.006(2) 0.002(2)
C13 0.054(3) 0.034(2) 0.047(2) -0.0084(17) -0.007(2) -0.009(2)
C14 0.048(3) 0.046(3) 0.074(3) -0.014(2) -0.007(2) -0.009(2)
C15 0.044(3) 0.040(2) 0.104(4) -0.012(2) -0.006(3) -0.002(2)
C16 0.058(4) 0.030(2) 0.075(3) -0.008(2) -0.007(3) -0.002(2)
C17 0.049(3) 0.030(2) 0.060(3) -0.0097(18) -0.009(2) -0.0019(18)
C18 0.062(3) 0.027(2) 0.052(3) -0.0077(19) -0.006(2) -0.007(2)
C19 0.078(4) 0.029(2) 0.054(3) -0.011(2) -0.010(2) 0.001(2)
C20 0.076(4) 0.039(2) 0.053(3) -0.014(2) -0.012(2) -0.008(2)
C21 0.054(3) 0.028(2) 0.051(3) -0.0061(18) -0.005(2) -0.0048(19)
C22 0.056(3) 0.034(2) 0.051(3) -0.0131(18) -0.002(2) -0.0065(19)
C23 0.059(3) 0.036(2) 0.058(3) -0.0177(19) -0.002(2) -0.005(2)
C24 0.055(3) 0.042(2) 0.059(3) -0.011(2) -0.008(2) 0.004(2)
C25 0.055(3) 0.036(2) 0.063(3) -0.012(2) -0.012(2) -0.002(2)
C26 0.060(3) 0.038(2) 0.054(3) -0.0105(19) -0.018(2) -0.004(2)
C27 0.059(3) 0.035(2) 0.055(3) -0.0083(19) -0.017(2) -0.010(2)
C28 0.068(3) 0.034(2) 0.047(3) -0.0126(19) -0.014(2) -0.011(2)
C29 0.070(3) 0.037(2) 0.059(3) -0.011(2) -0.021(3) -0.007(2)
C30 0.067(3) 0.033(2) 0.049(3) -0.010(2) -0.013(2) -0.002(2)
C31 0.056(3) 0.032(2) 0.058(3) -0.012(2) -0.011(2) -0.011(2)
C32 0.058(3) 0.031(2) 0.052(3) -0.0024(18) -0.005(2) -0.0168(19)
C33 0.053(3) 0.030(2) 0.046(2) -0.0065(17) 0.001(2) -0.0132(19)
C34 0.049(3) 0.043(2) 0.041(2) -0.0084(17) -0.012(2) 0.000(2)
C35 0.045(3) 0.038(2) 0.038(2) -0.0057(17) -0.005(2) -0.0050(19)
C36 0.059(4) 0.034(2) 0.061(3) -0.0143(19) -0.008(2) -0.005(2)
C37 0.050(3) 0.049(3) 0.080(3) -0.019(2) -0.003(3) -0.010(2)
C38 0.066(3) 0.042(2) 0.065(3) -0.008(2) -0.001(2) -0.020(2)
C39 0.041(3) 0.031(2) 0.051(3) -0.0049(18) -0.010(2) -0.0037(18)
C40 0.053(3) 0.0302(19) 0.044(2) -0.0040(17) -0.010(2) -0.0087(18)
C41 0.074(3) 0.040(2) 0.045(3) -0.007(2) -0.009(2) -0.021(2)
C42 0.083(4) 0.042(2) 0.045(3) -0.014(2) -0.009(2) -0.019(2)
C43 0.061(3) 0.033(2) 0.043(2) -0.0070(17) -0.011(2) -0.010(2)
C44 0.063(3) 0.036(2) 0.043(2) -0.0101(18) -0.007(2) -0.007(2)
C45 0.053(3) 0.034(2) 0.043(2) -0.0086(18) -0.007(2) -0.009(2)
C46 0.066(4) 0.051(3) 0.089(4) 0.002(3) 0.016(3) 0.002(2)
C47 0.093(5) 0.058(3) 0.088(4) 0.021(3) 0.009(4) -0.004(3)
C48 0.072(4) 0.063(3) 0.056(3) -0.005(2) 0.005(3) -0.025(3)
C49 0.055(3) 0.072(3) 0.056(3) -0.018(2) 0.008(3) -0.014(3)
C50 0.056(4) 0.044(2) 0.055(3) -0.003(2) 0.001(3) -0.005(2)
C51 0.109(5) 0.114(4) 0.081(4) 0.025(3) 0.004(4) -0.053(4)
C52 0.062(3) 0.039(2) 0.045(2) -0.0084(18) -0.001(2) -0.013(2)
C53 0.073(4) 0.050(2) 0.045(2) -0.0036(19) -0.003(2) -0.009(2)
C54 0.101(4) 0.064(3) 0.057(3) -0.014(2) 0.012(3) -0.024(3)
C55 0.154(6) 0.068(3) 0.078(4) -0.015(3) 0.013(4) -0.026(3)
C56 0.082(4) 0.073(3) 0.035(2) -0.006(2) -0.003(2) -0.032(3)
C57 0.123(6) 0.107(4) 0.068(3) -0.047(3) 0.010(3) -0.055(4)
C58 0.100(7) 0.430(15) 0.283(11) -0.300(12) 0.027(7) -0.066(8)
C59 0.075(3) 0.032(2) 0.049(2) -0.0101(18) -0.010(2) -0.007(2)
C60 0.083(4) 0.042(2) 0.067(3) -0.018(2) -0.001(3) -0.015(2)
C61 0.120(6) 0.111(4) 0.070(4) -0.005(3) -0.045(4) -0.012(4)
C62 0.085(6) 0.211(7) 0.093(5) -0.027(4) -0.030(4) 0.011(5)
C63 0.100(4) 0.045(2) 0.065(3) -0.024(2) -0.009(3) -0.010(2)
C64 0.154(6) 0.057(3) 0.089(4) -0.035(3) 0.000(4) -0.026(3)
C65 0.180(8) 0.085(4) 0.156(6) -0.038(4) 0.042(6) -0.060(5)
C66 0.054(3) 0.037(2) 0.049(3) -0.0048(18) -0.008(2) -0.007(2)
C67 0.081(4) 0.060(3) 0.067(3) -0.022(2) 0.016(3) -0.028(3)
C68 0.080(4) 0.068(3) 0.064(3) -0.022(3) 0.026(3) -0.021(3)
C69 0.070(4) 0.051(3) 0.072(3) -0.017(2) 0.015(3) 0.001(3)
C70 0.100(5) 0.052(3) 0.142(5) -0.053(3) 0.052(4) -0.026(3)
C71 0.093(4) 0.058(3) 0.117(4) -0.047(3) 0.048(3) -0.027(3)
C72 0.115(5) 0.079(3) 0.112(4) -0.042(3) 0.042(4) 0.003(3)
C73 0.059(3) 0.036(2) 0.048(2) -0.0126(18) -0.006(2) -0.006(2)
C74 0.079(4) 0.048(2) 0.058(3) -0.001(2) -0.021(3) -0.018(2)
C75 0.076(4) 0.056(3) 0.059(3) -0.007(2) -0.022(3) -0.007(3)
C76 0.076(4) 0.051(3) 0.048(3) -0.008(2) 0.001(3) -0.001(3)
C77 0.082(4) 0.048(3) 0.089(4) 0.001(3) 0.012(3) -0.020(3)
C78 0.066(4) 0.044(3) 0.090(4) 0.002(2) -0.013(3) -0.010(2)
C79 0.112(5) 0.071(3) 0.066(3) 0.012(3) -0.008(3) 0.006(3)
C80 0.088(4) 0.040(2) 0.047(3) -0.007(2) 0.003(2) 0.000(2)
C81 0.119(5) 0.049(3) 0.038(2) 0.0013(19) -0.008(3) 0.002(3)
C82 0.123(7) 0.104(5) 0.189(8) -0.042(5) -0.059(6) 0.003(5)
C83 0.306(13) 0.094(5) 0.078(5) 0.025(3) -0.050(7) -0.049(7)
C84 0.097(4) 0.050(3) 0.071(3) 0.006(2) -0.006(3) 0.017(3)
C85 0.194(7) 0.086(4) 0.076(4) -0.031(3) -0.051(4) 0.006(4)
C86 0.131(6) 0.099(4) 0.057(3) -0.022(3) -0.019(3) 0.001(3)
C87 0.049(3) 0.036(2) 0.040(2) -0.0092(18) -0.005(2) -0.0098(19)
C88 0.053(3) 0.046(2) 0.054(3) -0.0180(19) -0.004(2) -0.012(2)
C89 0.065(4) 0.091(4) 0.065(3) -0.015(3) 0.010(3) 0.000(3)
C90 0.087(5) 0.128(5) 0.080(4) 0.000(3) 0.007(3) -0.021(4)
C91 0.056(3) 0.043(2) 0.053(3) -0.0188(19) -0.013(2) 0.004(2)
C92 0.101(4) 0.070(3) 0.072(3) -0.037(2) 0.002(3) -0.043(3)
C93 0.431(16) 0.227(8) 0.089(5) -0.095(5) 0.082(7) -0.252(10)
C94 0.055(3) 0.044(2) 0.041(2) -0.0113(18) -0.004(2) -0.013(2)
C95 0.076(4) 0.046(2) 0.056(3) -0.009(2) -0.020(3) -0.013(2)
C96 0.085(4) 0.044(2) 0.070(3) -0.020(2) -0.022(3) -0.009(2)
C97 0.057(3) 0.053(3) 0.050(3) -0.018(2) -0.004(2) -0.013(2)
C98 0.052(3) 0.059(3) 0.059(3) -0.014(2) -0.007(2) -0.011(2)
C99 0.059(3) 0.044(2) 0.065(3) -0.015(2) -0.012(3) -0.009(2)
C100 0.073(4) 0.078(3) 0.074(3) -0.037(2) -0.016(3) -0.015(3)

loop_
_atom_type_symbol
_atom_type_description
_atom_type_scat_dispersion_real
_atom_type_scat_dispersion_imag
_atom_type_scat_source
C C 0.0033 0.0016 'International Tables Vol C Tables 4.2.6.8 and 6.1.1.4'
H H 0.0000 0.0000 'International Tables Vol C Tables 4.2.6.8 and 6.1.1.4'
N N 0.0061 0.0033 'International Tables Vol C Tables 4.2.6.8 and 6.1.1.4'
O O 0.0106 0.0060 'International Tables Vol C Tables 4.2.6.8 and 6.1.1.4'
S S 0.1246 0.1234 'International Tables Vol C Tables 4.2.6.8 and 6.1.1.4'

loop_
_geom_angle_atom_site_label_1
_geom_angle_atom_site_label_2
_geom_angle_atom_site_label_3
_geom_angle
_geom_angle_site_symmetry_1
_geom_angle_site_symmetry_3
_geom_angle_publ_flag
C4 S1 C1 92.83(18) . . ?
C26 S2 C23 92.59(19) . . ?
C53 O2 C54 115.8(3) . . ?
C56 O4 C57 114.5(3) . . ?
C60 O6 C61 115.1(3) . . ?
C63 O8 C64 116.2(3) . . ?
C81 O10 C82 120.0(4) . . ?
C84 O12 C85 112.4(4) . . ?
C88 O14 C89 117.0(2) . . ?
C91 O16 C92 117.1(2) . . ?
C9 N1 C6 111.2(3) . . ?
C9 N1 H1N 124.4 . . ?
C6 N1 H1N 124.4 . . ?
C21 N2 C18 111.1(3) . . ?
C21 N2 H2N 124.5 . . ?
C18 N2 H2N 124.5 . . ?
C28 N3 C31 111.3(3) . . ?
C28 N3 H3N 124.4 . . ?
C31 N3 H3N 124.4 . . ?
C43 N4 C40 111.2(2) . . ?
C43 N4 H4N 124.4 . . ?
C40 N4 H4N 124.4 . . ?
C44 C1 C2 126.2(3) . . ?
C44 C1 S1 125.0(3) . . ?
C2 C1 S1 108.8(3) . . ?
C3 C2 C1 115.0(4) . . ?
C3 C2 H2A 122.5 . . ?
C1 C2 H2A 122.5 . . ?
C2 C3 C4 114.7(4) . . ?
C2 C3 H3A 122.6 . . ?
C4 C3 H3A 122.6 . . ?
C5 C4 C3 124.8(4) . . ?
C5 C4 S1 126.5(3) . . ?
C3 C4 S1 108.6(3) . . ?
C4 C5 C6 125.2(3) . . ?
C4 C5 C45 118.7(3) . . ?
C6 C5 C45 116.1(3) . . ?
N1 C6 C7 106.1(3) . . ?
N1 C6 C5 118.5(3) . . ?
C7 C6 C5 135.3(3) . . ?
C8 C7 C6 108.0(3) . . ?
C8 C7 H7A 126.0 . . ?
C6 C7 H7A 126.0 . . ?
C7 C8 C9 108.3(3) . . ?
C7 C8 H8A 125.8 . . ?
C9 C8 H8A 125.8 . . ?
N1 C9 C8 106.4(3) . . ?
N1 C9 C10 126.4(3) . . ?
C8 C9 C10 127.2(3) . . ?
C52 C10 C9 131.5(3) . . ?
C52 C10 C11 116.8(3) . . ?
C9 C10 C11 111.7(3) . . ?
C12 C11 C16 119.0(4) . . ?
C12 C11 C10 119.6(4) . . ?
C16 C11 C10 121.3(3) . . ?
C11 C12 C13 120.4(4) . . ?
C11 C12 H12A 119.8 . . ?
C13 C12 H12A 119.8 . . ?
C14 C13 C12 119.6(3) . . ?
C14 C13 C17 121.3(4) . . ?
C12 C13 C17 119.1(4) . . ?
C13 C14 C15 119.9(4) . . ?
C13 C14 H14A 120.1 . . ?
C15 C14 H14A 120.1 . . ?
C16 C15 C14 120.4(4) . . ?
C16 C15 H15A 119.8 . . ?
C14 C15 H15A 119.8 . . ?
C15 C16 C11 120.7(4) . . ?
C15 C16 H16A 119.7 . . ?
C11 C16 H16A 119.7 . . ?
C59 C17 C18 130.7(3) . . ?
C59 C17 C13 117.4(3) . . ?
C18 C17 C13 112.0(3) . . ?
N2 C18 C19 105.4(3) . . ?
N2 C18 C17 127.0(3) . . ?
C19 C18 C17 127.6(3) . . ?
C20 C19 C18 109.1(3) . . ?
C20 C19 H19A 125.5 . . ?
C18 C19 H19A 125.5 . . ?
C19 C20 C21 107.1(3) . . ?
C19 C20 H20A 126.5 . . ?
C21 C20 H20A 126.5 . . ?
N2 C21 C20 107.4(3) . . ?
N2 C21 C22 120.4(3) . . ?
C20 C21 C22 132.2(4) . . ?
C23 C22 C21 124.9(3) . . ?
C23 C22 C66 119.7(3) . . ?
C21 C22 C66 115.4(3) . . ?
C22 C23 C24 126.4(4) . . ?
C22 C23 S2 125.1(3) . . ?
C24 C23 S2 108.4(3) . . ?
C25 C24 C23 115.2(4) . . ?
C25 C24 H24A 122.4 . . ?
C23 C24 H24A 122.4 . . ?
C24 C25 C26 114.6(3) . . ?
C24 C25 H25A 122.7 . . ?
C26 C25 H25A 122.7 . . ?
C27 C26 C25 126.2(3) . . ?
C27 C26 S2 124.8(3) . . ?
C25 C26 S2 109.0(3) . . ?
C26 C27 C28 125.9(3) . . ?
C26 C27 C73 117.4(3) . . ?
C28 C27 C73 116.7(3) . . ?
N3 C28 C29 105.9(3) . . ?
N3 C28 C27 119.3(3) . . ?
C29 C28 C27 134.8(4) . . ?
C30 C29 C28 109.0(3) . . ?
C30 C29 H29A 125.5 . . ?
C28 C29 H29A 125.5 . . ?
C29 C30 C31 107.9(3) . . ?
C29 C30 H30A 126.0 . . ?
C31 C30 H30A 126.0 . . ?
N3 C31 C30 105.8(3) . . ?
N3 C31 C32 126.0(3) . . ?
C30 C31 C32 127.9(3) . . ?
C80 C32 C31 130.3(3) . . ?
C80 C32 C33 116.9(3) . . ?
C31 C32 C33 112.8(3) . . ?
C38 C33 C34 119.3(3) . . ?
C38 C33 C32 121.5(3) . . ?
C34 C33 C32 119.2(4) . . ?
C35 C34 C33 120.5(4) . . ?
C35 C34 H34A 119.7 . . ?
C33 C34 H34A 119.7 . . ?
C36 C35 C34 119.1(3) . . ?
C36 C35 C39 120.3(3) . . ?
C34 C35 C39 120.6(3) . . ?
C35 C36 C37 121.0(4) . . ?
C35 C36 H36A 119.5 . . ?
C37 C36 H36A 119.5 . . ?
C38 C37 C36 119.2(4) . . ?
C38 C37 H37A 120.4 . . ?
C36 C37 H37A 120.4 . . ?
C33 C38 C37 120.9(3) . . ?
C33 C38 H38A 119.6 . . ?
C37 C38 H38A 119.6 . . ?
C87 C39 C40 131.7(3) . . ?
C87 C39 C35 116.4(4) . . ?
C40 C39 C35 111.9(3) . . ?
N4 C40 C41 105.4(3) . . ?
N4 C40 C39 126.4(3) . . ?
C41 C40 C39 128.2(3) . . ?
C42 C41 C40 109.1(3) . . ?
C42 C41 H41A 125.5 . . ?
C40 C41 H41A 125.5 . . ?
C41 C42 C43 107.8(3) . . ?
C41 C42 H42A 126.1 . . ?
C43 C42 H42A 126.1 . . ?
N4 C43 C42 106.6(3) . . ?
N4 C43 C44 120.1(3) . . ?
C42 C43 C44 133.3(4) . . ?
C1 C44 C43 124.3(3) . . ?
C1 C44 C94 118.8(3) . . ?
C43 C44 C94 116.9(3) . . ?
C50 C45 C46 118.2(4) . . ?
C50 C45 C5 122.2(3) . . ?
C46 C45 C5 119.5(4) . . ?
C47 C46 C45 119.5(5) . . ?
C47 C46 H46A 120.2 . . ?
C45 C46 H46A 120.2 . . ?
C48 C47 C46 122.2(4) . . ?
C48 C47 H47A 118.9 . . ?
C46 C47 H47A 118.9 . . ?
C47 C48 C49 117.5(4) . . ?
C47 C48 C51 122.0(5) . . ?
C49 C48 C51 120.5(5) . . ?
C48 C49 C50 121.5(5) . . ?
C48 C49 H49A 119.2 . . ?
C50 C49 H49A 119.2 . . ?
C45 C50 C49 121.0(4) . . ?
C45 C50 H50A 119.5 . . ?
C49 C50 H50A 119.5 . . ?
C48 C51 H51A 109.5 . . ?
C48 C51 H51B 109.5 . . ?
H51A C51 H51B 109.5 . . ?
C48 C51 H51C 109.5 . . ?
H51A C51 H51C 109.5 . . ?
H51B C51 H51C 109.5 . . ?
C10 C52 C53 127.2(3) . . ?
C10 C52 C56 118.7(3) . . ?
C53 C52 C56 114.2(3) . . ?
O1 C53 O2 120.9(3) . . ?
O1 C53 C52 128.4(3) . . ?
O2 C53 C52 110.7(3) . . ?
C55 C54 O2 108.9(4) . . ?
C55 C54 H54A 109.9 . . ?
O2 C54 H54A 109.9 . . ?
C55 C54 H54B 109.9 . . ?
O2 C54 H54B 109.9 . . ?
H54A C54 H54B 108.3 . . ?
C54 C55 H55A 109.5 . . ?
C54 C55 H55B 109.5 . . ?
H55A C55 H55B 109.5 . . ?
C54 C55 H55C 109.5 . . ?
H55A C55 H55C 109.5 . . ?
H55B C55 H55C 109.5 . . ?
O3 C56 O4 124.7(3) . . ?
O3 C56 C52 122.7(4) . . ?
O4 C56 C52 112.6(3) . . ?
C58 C57 O4 108.9(5) . . ?
C58 C57 H57A 109.9 . . ?
O4 C57 H57A 109.9 . . ?
C58 C57 H57B 109.9 . . ?
O4 C57 H57B 109.9 . . ?
H57A C57 H57B 108.3 . . ?
C57 C58 H58A 109.5 . . ?
C57 C58 H58B 109.5 . . ?
H58A C58 H58B 109.5 . . ?
C57 C58 H58C 109.5 . . ?
H58A C58 H58C 109.5 . . ?
H58B C58 H58C 109.5 . . ?
C17 C59 C63 127.5(3) . . ?
C17 C59 C60 117.9(3) . . ?
C63 C59 C60 114.4(3) . . ?
O5 C60 O6 124.4(3) . . ?
O5 C60 C59 124.2(4) . . ?
O6 C60 C59 111.4(3) . . ?
O6 C61 C62 106.4(5) . . ?
O6 C61 H61A 110.5 . . ?
C62 C61 H61A 110.5 . . ?
O6 C61 H61B 110.5 . . ?
C62 C61 H61B 110.5 . . ?
H61A C61 H61B 108.6 . . ?
C61 C62 H62A 109.5 . . ?
C61 C62 H62B 109.5 . . ?
H62A C62 H62B 109.5 . . ?
C61 C62 H62C 109.5 . . ?
H62A C62 H62C 109.5 . . ?
H62B C62 H62C 109.5 . . ?
O7 C63 O8 122.1(3) . . ?
O7 C63 C59 127.8(3) . . ?
O8 C63 C59 110.2(3) . . ?
C65 C64 O8 106.9(5) . . ?
C65 C64 H64A 110.3 . . ?
O8 C64 H64A 110.3 . . ?
C65 C64 H64B 110.3 . . ?
O8 C64 H64B 110.3 . . ?
H64A C64 H64B 108.6 . . ?
C64 C65 H65A 109.5 . . ?
C64 C65 H65B 109.5 . . ?
H65A C65 H65B 109.5 . . ?
C64 C65 H65C 109.5 . . ?
H65A C65 H65C 109.5 . . ?
H65B C65 H65C 109.5 . . ?
C67 C66 C71 117.8(4) . . ?
C67 C66 C22 122.0(3) . . ?
C71 C66 C22 120.2(4) . . ?
C66 C67 C68 121.1(4) . . ?
C66 C67 H67A 119.5 . . ?
C68 C67 H67A 119.5 . . ?
C69 C68 C67 122.2(5) . . ?
C69 C68 H68A 118.9 . . ?
C67 C68 H68A 118.9 . . ?
C68 C69 C70 116.7(4) . . ?
C68 C69 C72 122.2(5) . . ?
C70 C69 C72 121.1(4) . . ?
C69 C70 C71 122.6(4) . . ?
C69 C70 H70A 118.7 . . ?
C71 C70 H70A 118.7 . . ?
C66 C71 C70 119.4(5) . . ?
C66 C71 H71A 120.3 . . ?
C70 C71 H71A 120.3 . . ?
C69 C72 H72A 109.5 . . ?
C69 C72 H72B 109.5 . . ?
H72A C72 H72B 109.5 . . ?
C69 C72 H72C 109.5 . . ?
H72A C72 H72C 109.5 . . ?
H72B C72 H72C 109.5 . . ?
C74 C73 C78 118.8(4) . . ?
C74 C73 C27 121.8(3) . . ?
C78 C73 C27 119.3(4) . . ?
C75 C74 C73 120.7(4) . . ?
C75 C74 H74A 119.6 . . ?
C73 C74 H74A 119.6 . . ?
C74 C75 C76 121.4(4) . . ?
C74 C75 H75A 119.3 . . ?
C76 C75 H75A 119.3 . . ?
C75 C76 C77 117.7(4) . . ?
C75 C76 C79 121.0(5) . . ?
C77 C76 C79 121.2(4) . . ?
C78 C77 C76 121.6(4) . . ?
C78 C77 H77A 119.2 . . ?
C76 C77 H77A 119.2 . . ?
C77 C78 C73 119.8(4) . . ?
C77 C78 H78A 120.1 . . ?
C73 C78 H78A 120.1 . . ?
C76 C79 H79A 109.5 . . ?
C76 C79 H79B 109.5 . . ?
H79A C79 H79B 109.5 . . ?
C76 C79 H79C 109.5 . . ?
H79A C79 H79C 109.5 . . ?
H79B C79 H79C 109.5 . . ?
C32 C80 C81 128.5(3) . . ?
C32 C80 C84 119.4(3) . . ?
C81 C80 C84 112.0(3) . . ?
O9 C81 O10 120.4(3) . . ?
O9 C81 C80 128.7(3) . . ?
O10 C81 C80 110.7(3) . . ?
C83 C82 O10 91.1(6) . . ?
C83 C82 H82A 113.4 . . ?
O10 C82 H82A 113.4 . . ?
C83 C82 H82B 113.5 . . ?
O10 C82 H82B 113.5 . . ?
H82A C82 H82B 110.7 . . ?
C82 C83 H83A 109.5 . . ?
C82 C83 H83B 109.5 . . ?
H83A C83 H83B 109.5 . . ?
C82 C83 H83C 109.5 . . ?
H83A C83 H83C 109.5 . . ?
H83B C83 H83C 109.5 . . ?
O11 C84 O12 125.6(4) . . ?
O11 C84 C80 122.3(4) . . ?
O12 C84 C80 112.1(4) . . ?
O12 C85 C86 113.6(4) . . ?
O12 C85 H85A 108.9 . . ?
C86 C85 H85A 108.9 . . ?
O12 C85 H85B 108.9 . . ?
C86 C85 H85B 108.9 . . ?
H85A C85 H85B 107.7 . . ?
C85 C86 H86A 109.5 . . ?
C85 C86 H86B 109.5 . . ?
H86A C86 H86B 109.5 . . ?
C85 C86 H86C 109.5 . . ?
H86A C86 H86C 109.5 . . ?
H86B C86 H86C 109.5 . . ?
C39 C87 C91 127.5(4) . . ?
C39 C87 C88 118.2(3) . . ?
C91 C87 C88 114.3(3) . . ?
O13 C88 O14 124.1(3) . . ?
O13 C88 C87 124.3(4) . . ?
O14 C88 C87 111.7(3) . . ?
O14 C89 C90 110.3(4) . . ?
O14 C89 H89A 109.6 . . ?
C90 C89 H89A 109.6 . . ?
O14 C89 H89B 109.6 . . ?
C90 C89 H89B 109.6 . . ?
H89A C89 H89B 108.1 . . ?
C89 C90 H90A 109.5 . . ?
C89 C90 H90B 109.5 . . ?
H90A C90 H90B 109.5 . . ?
C89 C90 H90C 109.5 . . ?
H90A C90 H90C 109.5 . . ?
H90B C90 H90C 109.5 . . ?
O15 C91 O16 121.1(3) . . ?
O15 C91 C87 128.7(3) . . ?
O16 C91 C87 110.1(3) . . ?
C93 C92 O16 108.4(4) . . ?
C93 C92 H92A 110.0 . . ?
O16 C92 H92A 110.0 . . ?
C93 C92 H92B 110.0 . . ?
O16 C92 H92B 110.0 . . ?
H92A C92 H92B 108.4 . . ?
C92 C93 H93A 109.5 . . ?
C92 C93 H93B 109.5 . . ?
H93A C93 H93B 109.5 . . ?
C92 C93 H93C 109.5 . . ?
H93A C93 H93C 109.5 . . ?
H93B C93 H93C 109.5 . . ?
C95 C94 C99 117.5(3) . . ?
C95 C94 C44 122.4(3) . . ?
C99 C94 C44 120.1(3) . . ?
C96 C95 C94 120.4(4) . . ?
C96 C95 H95A 119.8 . . ?
C94 C95 H95A 119.8 . . ?
C97 C96 C95 122.6(4) . . ?
C97 C96 H96A 118.7 . . ?
C95 C96 H96A 118.7 . . ?
C96 C97 C98 116.9(4) . . ?
C96 C97 C100 122.3(4) . . ?
C98 C97 C100 120.9(4) . . ?
C99 C98 C97 121.3(4) . . ?
C99 C98 H98A 119.3 . . ?
C97 C98 H98A 119.3 . . ?
C98 C99 C94 121.2(4) . . ?
C98 C99 H99A 119.4 . . ?
C94 C99 H99A 119.4 . . ?
C97 C100 H10A 109.5 . . ?
C97 C100 H10B 109.5 . . ?
H10A C100 H10B 109.5 . . ?
C97 C100 H10C 109.5 . . ?
H10A C100 H10C 109.5 . . ?
H10B C100 H10C 109.5 . . ?

loop_
_geom_bond_atom_site_label_1
_geom_bond_atom_site_label_2
_geom_bond_distance
_geom_bond_site_symmetry_2
_geom_bond_publ_flag
S1 C4 1.763(4) . ?
S1 C1 1.773(4) . ?
S2 C26 1.763(4) . ?
S2 C23 1.767(4) . ?
O1 C53 1.220(4) . ?
O2 C53 1.350(4) . ?
O2 C54 1.490(5) . ?
O3 C56 1.214(4) . ?
O4 C56 1.320(5) . ?
O4 C57 1.476(4) . ?
O5 C60 1.205(4) . ?
O6 C60 1.336(5) . ?
O6 C61 1.482(4) . ?
O7 C63 1.204(4) . ?
O8 C63 1.332(4) . ?
O8 C64 1.484(4) . ?
O9 C81 1.197(4) . ?
O10 C81 1.325(4) . ?
O10 C82 1.560(6) . ?
O11 C84 1.236(5) . ?
O12 C84 1.269(6) . ?
O12 C85 1.465(5) . ?
O13 C88 1.208(4) . ?
O14 C88 1.320(4) . ?
O14 C89 1.469(5) . ?
O15 C91 1.212(4) . ?
O16 C91 1.343(4) . ?
O16 C92 1.456(4) . ?
N1 C9 1.364(4) . ?
N1 C6 1.384(4) . ?
N1 H1N 0.8800 . ?
N2 C21 1.358(4) . ?
N2 C18 1.379(4) . ?
N2 H2N 0.8800 . ?
N3 C28 1.355(4) . ?
N3 C31 1.379(5) . ?
N3 H3N 0.8800 . ?
N4 C43 1.369(4) . ?
N4 C40 1.372(4) . ?
N4 H4N 0.8800 . ?
C1 C44 1.379(4) . ?
C1 C2 1.433(5) . ?
C2 C3 1.350(5) . ?
C2 H2A 0.9500 . ?
C3 C4 1.448(5) . ?
C3 H3A 0.9500 . ?
C4 C5 1.367(5) . ?
C5 C6 1.439(5) . ?
C5 C45 1.505(4) . ?
C6 C7 1.404(5) . ?
C7 C8 1.392(5) . ?
C7 H7A 0.9500 . ?
C8 C9 1.407(5) . ?
C8 H8A 0.9500 . ?
C9 C10 1.440(5) . ?
C10 C52 1.363(4) . ?
C10 C11 1.509(5) . ?
C11 C12 1.387(5) . ?
C11 C16 1.387(5) . ?
C12 C13 1.398(5) . ?
C12 H12A 0.9500 . ?
C13 C14 1.379(5) . ?
C13 C17 1.513(5) . ?
C14 C15 1.388(5) . ?
C14 H14A 0.9500 . ?
C15 C16 1.371(6) . ?
C15 H15A 0.9500 . ?
C16 H16A 0.9500 . ?
C17 C59 1.353(4) . ?
C17 C18 1.434(5) . ?
C18 C19 1.400(5) . ?
C19 C20 1.389(5) . ?
C19 H19A 0.9500 . ?
C20 C21 1.396(5) . ?
C20 H20A 0.9500 . ?
C21 C22 1.459(5) . ?
C22 C23 1.353(5) . ?
C22 C66 1.494(4) . ?
C23 C24 1.443(5) . ?
C24 C25 1.337(5) . ?
C24 H24A 0.9500 . ?
C25 C26 1.441(5) . ?
C25 H25A 0.9500 . ?
C26 C27 1.368(5) . ?
C27 C28 1.445(5) . ?
C27 C73 1.500(4) . ?
C28 C29 1.392(5) . ?
C29 C30 1.374(5) . ?
C29 H29A 0.9500 . ?
C30 C31 1.394(5) . ?
C30 H30A 0.9500 . ?
C31 C32 1.436(5) . ?
C32 C80 1.346(4) . ?
C32 C33 1.502(5) . ?
C33 C38 1.374(4) . ?
C33 C34 1.395(5) . ?
C34 C35 1.395(3) . ?
C34 H34A 0.9500 . ?
C35 C36 1.374(5) . ?
C35 C39 1.511(5) . ?
C36 C37 1.390(5) . ?
C36 H36A 0.9500 . ?
C37 C38 1.387(5) . ?
C37 H37A 0.9500 . ?
C38 H38A 0.9500 . ?
C39 C87 1.354(5) . ?
C39 C40 1.440(5) . ?
C40 C41 1.392(5) . ?
C41 C42 1.384(5) . ?
C41 H41A 0.9500 . ?
C42 C43 1.386(5) . ?
C42 H42A 0.9500 . ?
C43 C44 1.449(5) . ?
C44 C94 1.492(5) . ?
C45 C50 1.364(6) . ?
C45 C46 1.393(5) . ?
C46 C47 1.388(6) . ?
C46 H46A 0.9500 . ?
C47 C48 1.361(7) . ?
C47 H47A 0.9500 . ?
C48 C49 1.371(6) . ?
C48 C51 1.526(6) . ?
C49 C50 1.380(6) . ?
C49 H49A 0.9500 . ?
C50 H50A 0.9500 . ?
C51 H51A 0.9800 . ?
C51 H51B 0.9800 . ?
C51 H51C 0.9800 . ?
C52 C53 1.471(6) . ?
C52 C56 1.502(5) . ?
C54 C55 1.484(6) . ?
C54 H54A 0.9900 . ?
C54 H54B 0.9900 . ?
C55 H55A 0.9800 . ?
C55 H55B 0.9800 . ?
C55 H55C 0.9800 . ?
C57 C58 1.361(8) . ?
C57 H57A 0.9900 . ?
C57 H57B 0.9900 . ?
C58 H58A 0.9800 . ?
C58 H58B 0.9800 . ?
C58 H58C 0.9800 . ?
C59 C63 1.482(5) . ?
C59 C60 1.502(5) . ?
C61 C62 1.491(8) . ?
C61 H61A 0.9900 . ?
C61 H61B 0.9900 . ?
C62 H62A 0.9800 . ?
C62 H62B 0.9800 . ?
C62 H62C 0.9800 . ?
C64 C65 1.416(7) . ?
C64 H64A 0.9900 . ?
C64 H64B 0.9900 . ?
C65 H65A 0.9800 . ?
C65 H65B 0.9800 . ?
C65 H65C 0.9800 . ?
C66 C67 1.370(6) . ?
C66 C71 1.380(5) . ?
C67 C68 1.380(6) . ?
C67 H67A 0.9500 . ?
C68 C69 1.353(6) . ?
C68 H68A 0.9500 . ?
C69 C70 1.366(6) . ?
C69 C72 1.512(6) . ?
C70 C71 1.394(6) . ?
C70 H70A 0.9500 . ?
C71 H71A 0.9500 . ?
C72 H72A 0.9800 . ?
C72 H72B 0.9800 . ?
C72 H72C 0.9800 . ?
C73 C74 1.391(5) . ?
C73 C78 1.396(6) . ?
C74 C75 1.375(5) . ?
C74 H74A 0.9500 . ?
C75 C76 1.379(6) . ?
C75 H75A 0.9500 . ?
C76 C77 1.404(6) . ?
C76 C79 1.526(5) . ?
C77 C78 1.376(6) . ?
C77 H77A 0.9500 . ?
C78 H78A 0.9500 . ?
C79 H79A 0.9800 . ?
C79 H79B 0.9800 . ?
C79 H79C 0.9800 . ?
C80 C81 1.478(5) . ?
C80 C84 1.508(6) . ?
C82 C83 1.422(10) . ?
C82 H82A 0.9900 . ?
C82 H82B 0.9900 . ?
C83 H83A 0.9800 . ?
C83 H83B 0.9800 . ?
C83 H83C 0.9800 . ?
C85 C86 1.516(6) . ?
C85 H85A 0.9900 . ?
C85 H85B 0.9900 . ?
C86 H86A 0.9800 . ?
C86 H86B 0.9800 . ?
C86 H86C 0.9800 . ?
C87 C91 1.471(5) . ?
C87 C88 1.509(5) . ?
C89 C90 1.494(7) . ?
C89 H89A 0.9900 . ?
C89 H89B 0.9900 . ?
C90 H90A 0.9800 . ?
C90 H90B 0.9800 . ?
C90 H90C 0.9800 . ?
C92 C93 1.421(6) . ?
C92 H92A 0.9900 . ?
C92 H92B 0.9900 . ?
C93 H93A 0.9800 . ?
C93 H93B 0.9800 . ?
C93 H93C 0.9800 . ?
C94 C95 1.384(5) . ?
C94 C99 1.395(5) . ?
C95 C96 1.378(5) . ?
C95 H95A 0.9500 . ?
C96 C97 1.378(5) . ?
C96 H96A 0.9500 . ?
C97 C98 1.386(5) . ?
C97 C100 1.518(5) . ?
C98 C99 1.379(5) . ?
C98 H98A 0.9500 . ?
C99 H99A 0.9500 . ?
C100 H10A 0.9800 . ?
C100 H10B 0.9800 . ?
C100 H10C 0.9800 . ?

loop_
_geom_hbond_atom_site_label_D
_geom_hbond_atom_site_label_H
_geom_hbond_atom_site_label_A
_geom_hbond_distance_DH
_geom_hbond_distance_HA
_geom_hbond_distance_DA
_geom_hbond_angle_DHA
_geom_hbond_site_symmetry_A
N1 H1N O1 0.88 1.88 2.630(4) 142.5 .
N2 H2N O7 0.88 1.90 2.625(4) 139.0 .
N3 H3N O9 0.88 1.85 2.619(4) 145.6 .
N4 H4N O15 0.88 1.89 2.649(4) 142.9 .

loop_
_geom_torsion_atom_site_label_1
_geom_torsion_atom_site_label_2
_geom_torsion_atom_site_label_3
_geom_torsion_atom_site_label_4
_geom_torsion
_geom_torsion_site_symmetry_1
_geom_torsion_site_symmetry_2
_geom_torsion_site_symmetry_3
_geom_torsion_site_symmetry_4
_geom_torsion_publ_flag
C4 S1 C1 C44 -179.8(3) . . . . ?
C4 S1 C1 C2 -0.5(3) . . . . ?
C44 C1 C2 C3 179.5(3) . . . . ?
S1 C1 C2 C3 0.1(5) . . . . ?
C1 C2 C3 C4 0.4(5) . . . . ?
C2 C3 C4 C5 178.3(4) . . . . ?
C2 C3 C4 S1 -0.7(4) . . . . ?
C1 S1 C4 C5 -178.3(3) . . . . ?
C1 S1 C4 C3 0.7(3) . . . . ?
C3 C4 C5 C6 -172.5(4) . . . . ?
S1 C4 C5 C6 6.3(6) . . . . ?
C3 C4 C5 C45 7.0(5) . . . . ?
S1 C4 C5 C45 -174.2(2) . . . . ?
C9 N1 C6 C7 0.5(4) . . . . ?
C9 N1 C6 C5 -179.4(3) . . . . ?
C4 C5 C6 N1 175.3(3) . . . . ?
C45 C5 C6 N1 -4.3(5) . . . . ?
C4 C5 C6 C7 -4.6(7) . . . . ?
C45 C5 C6 C7 175.8(4) . . . . ?
N1 C6 C7 C8 -0.2(4) . . . . ?
C5 C6 C7 C8 179.7(4) . . . . ?
C6 C7 C8 C9 -0.2(4) . . . . ?
C6 N1 C9 C8 -0.7(4) . . . . ?
C6 N1 C9 C10 178.6(3) . . . . ?
C7 C8 C9 N1 0.5(4) . . . . ?
C7 C8 C9 C10 -178.7(3) . . . . ?
N1 C9 C10 C52 -4.3(6) . . . . ?
C8 C9 C10 C52 174.8(3) . . . . ?
N1 C9 C10 C11 174.6(3) . . . . ?
C8 C9 C10 C11 -6.3(5) . . . . ?
C52 C10 C11 C12 -90.4(4) . . . . ?
C9 C10 C11 C12 90.5(4) . . . . ?
C52 C10 C11 C16 91.6(4) . . . . ?
C9 C10 C11 C16 -87.4(4) . . . . ?
C16 C11 C12 C13 0.3(5) . . . . ?
C10 C11 C12 C13 -177.8(3) . . . . ?
C11 C12 C13 C14 0.7(6) . . . . ?
C11 C12 C13 C17 178.9(3) . . . . ?
C12 C13 C14 C15 -1.3(6) . . . . ?
C17 C13 C14 C15 -179.5(4) . . . . ?
C13 C14 C15 C16 1.0(7) . . . . ?
C14 C15 C16 C11 0.0(7) . . . . ?
C12 C11 C16 C15 -0.6(6) . . . . ?
C10 C11 C16 C15 177.4(4) . . . . ?
C14 C13 C17 C59 -67.4(5) . . . . ?
C12 C13 C17 C59 114.5(4) . . . . ?
C14 C13 C17 C18 112.2(4) . . . . ?
C12 C13 C17 C18 -65.9(5) . . . . ?
C21 N2 C18 C19 0.1(4) . . . . ?
C21 N2 C18 C17 -178.4(4) . . . . ?
C59 C17 C18 N2 -13.4(7) . . . . ?
C13 C17 C18 N2 167.1(4) . . . . ?
C59 C17 C18 C19 168.4(4) . . . . ?
C13 C17 C18 C19 -11.1(6) . . . . ?
N2 C18 C19 C20 0.4(5) . . . . ?
C17 C18 C19 C20 178.9(4) . . . . ?
C18 C19 C20 C21 -0.7(5) . . . . ?
C18 N2 C21 C20 -0.5(5) . . . . ?
C18 N2 C21 C22 -179.4(4) . . . . ?
C19 C20 C21 N2 0.7(5) . . . . ?
C19 C20 C21 C22 179.4(4) . . . . ?
N2 C21 C22 C23 163.1(4) . . . . ?
C20 C21 C22 C23 -15.4(7) . . . . ?
N2 C21 C22 C66 -14.9(5) . . . . ?
C20 C21 C22 C66 166.6(4) . . . . ?
C21 C22 C23 C24 179.8(4) . . . . ?
C66 C22 C23 C24 -2.3(6) . . . . ?
C21 C22 C23 S2 -3.0(6) . . . . ?
C66 C22 C23 S2 174.9(2) . . . . ?
C26 S2 C23 C22 -173.9(4) . . . . ?
C26 S2 C23 C24 3.7(3) . . . . ?
C22 C23 C24 C25 174.5(4) . . . . ?
S2 C23 C24 C25 -3.1(5) . . . . ?
C23 C24 C25 C26 0.4(6) . . . . ?
C24 C25 C26 C27 -176.7(4) . . . . ?
C24 C25 C26 S2 2.5(5) . . . . ?
C23 S2 C26 C27 175.6(4) . . . . ?
C23 S2 C26 C25 -3.5(3) . . . . ?
C25 C26 C27 C28 -177.4(4) . . . . ?
S2 C26 C27 C28 3.5(6) . . . . ?
C25 C26 C27 C73 3.9(6) . . . . ?
S2 C26 C27 C73 -175.1(2) . . . . ?
C31 N3 C28 C29 1.4(5) . . . . ?
C31 N3 C28 C27 -177.9(3) . . . . ?
C26 C27 C28 N3 177.3(4) . . . . ?
C73 C27 C28 N3 -4.0(5) . . . . ?
C26 C27 C28 C29 -1.8(8) . . . . ?
C73 C27 C28 C29 176.9(4) . . . . ?
N3 C28 C29 C30 -1.1(5) . . . . ?
C27 C28 C29 C30 178.1(4) . . . . ?
C28 C29 C30 C31 0.5(5) . . . . ?
C28 N3 C31 C30 -1.1(4) . . . . ?
C28 N3 C31 C32 174.3(4) . . . . ?
C29 C30 C31 N3 0.4(5) . . . . ?
C29 C30 C31 C32 -175.0(4) . . . . ?
N3 C31 C32 C80 3.7(7) . . . . ?
C30 C31 C32 C80 178.2(4) . . . . ?
N3 C31 C32 C33 -175.7(4) . . . . ?
C30 C31 C32 C33 -1.2(6) . . . . ?
C80 C32 C33 C38 89.9(4) . . . . ?
C31 C32 C33 C38 -90.7(4) . . . . ?
C80 C32 C33 C34 -91.2(4) . . . . ?
C31 C32 C33 C34 88.3(4) . . . . ?
C38 C33 C34 C35 -0.3(5) . . . . ?
C32 C33 C34 C35 -179.2(3) . . . . ?
C33 C34 C35 C36 0.3(4) . . . . ?
C33 C34 C35 C39 178.0(2) . . . . ?
C34 C35 C36 C37 -0.1(6) . . . . ?
C39 C35 C36 C37 -177.8(4) . . . . ?
C35 C36 C37 C38 -0.2(6) . . . . ?
C34 C33 C38 C37 0.0(4) . . . . ?
C32 C33 C38 C37 179.0(3) . . . . ?
C36 C37 C38 C33 0.2(6) . . . . ?
C36 C35 C39 C87 -75.5(5) . . . . ?
C34 C35 C39 C87 106.8(4) . . . . ?
C36 C35 C39 C40 104.8(4) . . . . ?
C34 C35 C39 C40 -72.9(4) . . . . ?
C43 N4 C40 C41 -0.7(3) . . . . ?
C43 N4 C40 C39 -179.0(3) . . . . ?
C87 C39 C40 N4 -4.9(6) . . . . ?
C35 C39 C40 N4 174.7(3) . . . . ?
C87 C39 C40 C41 177.2(4) . . . . ?
C35 C39 C40 C41 -3.2(5) . . . . ?
N4 C40 C41 C42 0.1(4) . . . . ?
C39 C40 C41 C42 178.4(4) . . . . ?
C40 C41 C42 C43 0.5(5) . . . . ?
C40 N4 C43 C42 1.0(4) . . . . ?
C40 N4 C43 C44 -179.5(3) . . . . ?
C41 C42 C43 N4 -0.9(4) . . . . ?
C41 C42 C43 C44 179.7(4) . . . . ?
C2 C1 C44 C43 176.4(3) . . . . ?
S1 C1 C44 C43 -4.3(5) . . . . ?
C2 C1 C44 C94 -2.0(4) . . . . ?
S1 C1 C44 C94 177.2(2) . . . . ?
N4 C43 C44 C1 165.8(3) . . . . ?
C42 C43 C44 C1 -14.9(7) . . . . ?
N4 C43 C44 C94 -15.7(5) . . . . ?
C42 C43 C44 C94 163.6(4) . . . . ?
C4 C5 C45 C50 -86.7(4) . . . . ?
C6 C5 C45 C50 92.9(3) . . . . ?
C4 C5 C45 C46 96.2(3) . . . . ?
C6 C5 C45 C46 -84.2(3) . . . . ?
C50 C45 C46 C47 1.1(7) . . . . ?
C5 C45 C46 C47 178.3(4) . . . . ?
C45 C46 C47 C48 -0.3(8) . . . . ?
C46 C47 C48 C49 -0.5(8) . . . . ?
C46 C47 C48 C51 178.6(5) . . . . ?
C47 C48 C49 C50 0.5(7) . . . . ?
C51 C48 C49 C50 -178.6(4) . . . . ?
C46 C45 C50 C49 -1.0(6) . . . . ?
C5 C45 C50 C49 -178.2(3) . . . . ?
C48 C49 C50 C45 0.2(7) . . . . ?
C9 C10 C52 C53 -2.5(5) . . . . ?
C11 C10 C52 C53 178.7(3) . . . . ?
C9 C10 C52 C56 177.4(3) . . . . ?
C11 C10 C52 C56 -1.5(4) . . . . ?
C54 O2 C53 O1 -2.7(5) . . . . ?
C54 O2 C53 C52 174.4(3) . . . . ?
C10 C52 C53 O1 -3.1(7) . . . . ?
C56 C52 C53 O1 177.1(4) . . . . ?
C10 C52 C53 O2 -179.9(3) . . . . ?
C56 C52 C53 O2 0.2(5) . . . . ?
C53 O2 C54 C55 81.7(4) . . . . ?
C57 O4 C56 O3 -2.3(5) . . . . ?
C57 O4 C56 C52 178.0(3) . . . . ?
C10 C52 C56 O3 -82.8(4) . . . . ?
C53 C52 C56 O3 97.1(5) . . . . ?
C10 C52 C56 O4 96.9(4) . . . . ?
C53 C52 C56 O4 -83.3(4) . . . . ?
C56 O4 C57 C58 -160.5(6) . . . . ?
C18 C17 C59 C63 -1.1(6) . . . . ?
C13 C17 C59 C63 178.5(4) . . . . ?
C18 C17 C59 C60 175.0(4) . . . . ?
C13 C17 C59 C60 -5.5(5) . . . . ?
C61 O6 C60 O5 1.1(5) . . . . ?
C61 O6 C60 C59 -178.9(3) . . . . ?
C17 C59 C60 O5 -81.9(5) . . . . ?
C63 C59 C60 O5 94.7(5) . . . . ?
C17 C59 C60 O6 98.2(4) . . . . ?
C63 C59 C60 O6 -85.2(4) . . . . ?
C60 O6 C61 C62 172.7(4) . . . . ?
C64 O8 C63 O7 2.8(6) . . . . ?
C64 O8 C63 C59 -177.4(4) . . . . ?
C17 C59 C63 O7 5.2(8) . . . . ?
C60 C59 C63 O7 -171.0(4) . . . . ?
C17 C59 C63 O8 -174.6(4) . . . . ?
C60 C59 C63 O8 9.2(6) . . . . ?
C63 O8 C64 C65 -87.1(5) . . . . ?
C23 C22 C66 C67 110.7(3) . . . . ?
C21 C22 C66 C67 -71.2(4) . . . . ?
C23 C22 C66 C71 -69.2(4) . . . . ?
C21 C22 C66 C71 108.9(4) . . . . ?
C71 C66 C67 C68 -1.1(7) . . . . ?
C22 C66 C67 C68 179.1(4) . . . . ?
C66 C67 C68 C69 0.1(7) . . . . ?
C67 C68 C69 C70 -0.6(8) . . . . ?
C67 C68 C69 C72 179.2(5) . . . . ?
C68 C69 C70 C71 2.2(8) . . . . ?
C72 C69 C70 C71 -177.7(5) . . . . ?
C67 C66 C71 C70 2.5(7) . . . . ?
C22 C66 C71 C70 -177.6(4) . . . . ?
C69 C70 C71 C66 -3.2(9) . . . . ?
C26 C27 C73 C74 -91.2(3) . . . . ?
C28 C27 C73 C74 90.0(4) . . . . ?
C26 C27 C73 C78 90.9(4) . . . . ?
C28 C27 C73 C78 -87.9(4) . . . . ?
C78 C73 C74 C75 -0.4(6) . . . . ?
C27 C73 C74 C75 -178.3(3) . . . . ?
C73 C74 C75 C76 -0.3(7) . . . . ?
C74 C75 C76 C77 0.2(7) . . . . ?
C74 C75 C76 C79 -177.7(4) . . . . ?
C75 C76 C77 C78 0.6(7) . . . . ?
C79 C76 C77 C78 178.5(4) . . . . ?
C76 C77 C78 C73 -1.2(7) . . . . ?
C74 C73 C78 C77 1.1(7) . . . . ?
C27 C73 C78 C77 179.1(4) . . . . ?
C31 C32 C80 C81 4.4(6) . . . . ?
C33 C32 C80 C81 -176.3(4) . . . . ?
C31 C32 C80 C84 -172.5(3) . . . . ?
C33 C32 C80 C84 6.8(5) . . . . ?
C82 O10 C81 O9 5.7(7) . . . . ?
C82 O10 C81 C80 -169.1(4) . . . . ?
C32 C80 C81 O9 -6.6(9) . . . . ?
C84 C80 C81 O9 170.5(5) . . . . ?
C32 C80 C81 O10 167.6(4) . . . . ?
C84 C80 C81 O10 -15.3(6) . . . . ?
C81 O10 C82 C83 -80.3(6) . . . . ?
C85 O12 C84 O11 -11.1(5) . . . . ?
C85 O12 C84 C80 169.8(3) . . . . ?
C32 C80 C84 O11 -75.4(5) . . . . ?
C81 C80 C84 O11 107.2(5) . . . . ?
C32 C80 C84 O12 103.7(4) . . . . ?
C81 C80 C84 O12 -73.7(5) . . . . ?
C84 O12 C85 C86 -79.9(5) . . . . ?
C40 C39 C87 C91 -1.7(7) . . . . ?
C35 C39 C87 C91 178.7(4) . . . . ?
C40 C39 C87 C88 175.6(4) . . . . ?
C35 C39 C87 C88 -4.0(5) . . . . ?
C89 O14 C88 O13 -2.3(5) . . . . ?
C89 O14 C88 C87 178.0(3) . . . . ?
C39 C87 C88 O13 -79.4(5) . . . . ?
C91 C87 C88 O13 98.2(4) . . . . ?
C39 C87 C88 O14 100.3(4) . . . . ?
C91 C87 C88 O14 -82.1(4) . . . . ?
C88 O14 C89 C90 85.8(4) . . . . ?
C92 O16 C91 O15 -2.2(5) . . . . ?
C92 O16 C91 C87 177.3(3) . . . . ?
C39 C87 C91 O15 -3.7(7) . . . . ?
C88 C87 C91 O15 178.9(3) . . . . ?
C39 C87 C91 O16 176.9(3) . . . . ?
C88 C87 C91 O16 -0.5(4) . . . . ?
C91 O16 C92 C93 174.2(6) . . . . ?
C1 C44 C94 C95 -61.6(5) . . . . ?
C43 C44 C94 C95 119.8(4) . . . . ?
C1 C44 C94 C99 120.8(4) . . . . ?
C43 C44 C94 C99 -57.8(5) . . . . ?
C99 C94 C95 C96 -2.2(6) . . . . ?
C44 C94 C95 C96 -179.8(4) . . . . ?
C94 C95 C96 C97 0.3(7) . . . . ?
C95 C96 C97 C98 2.4(7) . . . . ?
C95 C96 C97 C100 -176.7(4) . . . . ?
C96 C97 C98 C99 -3.2(6) . . . . ?
C100 C97 C98 C99 175.9(4) . . . . ?
C97 C98 C99 C94 1.5(7) . . . . ?
C95 C94 C99 C98 1.3(6) . . . . ?
C44 C94 C99 C98 179.0(4) . . . . ?

loop_
_cod_related_entry_id
_cod_related_entry_database
_cod_related_entry_code
1 ChemSpider 30658833
